data_1508267
loop_
_publ_author_name
'Chen, Ling'
'Zhang, Ying-Ming'
'Liu, Yu'

_publ_section_title
;
 Molecular Binding Behaviors between Tetrasulfonated
 Bis(m-phenylene)-26-crown-8 and Bispyridinium Guests in Aqueous Solution.
;
_journal_issue 31
_journal_name_full 'The journal of physical chemistry. B'
_journal_page_first 9500
_journal_page_last 9506
_journal_paper_doi 10.1021/jp305503e
_journal_volume 116
_journal_year 2012
_chemical_formula_sum 'C48 H58 N4 O21 S4'
_chemical_formula_weight 1155.22
_chemical_name_systematic
; 
 ? 
;
_space_group_IT_number 2
_symmetry_cell_setting triclinic
_symmetry_space_group_name_Hall '-P 1'
_symmetry_space_group_name_H-M 'P -1'
_atom_sites_solution_hydrogens geom
_atom_sites_solution_primary direct
_atom_sites_solution_secondary difmap
_audit_creation_method SHELXL-97
_cell_angle_alpha 89.910(8)
_cell_angle_beta 86.228(10)
_cell_angle_gamma 82.075(10)
_cell_formula_units_Z 1
_cell_length_a 8.063(2)
_cell_length_b 12.420(3)
_cell_length_c 12.585(4)
_cell_measurement_reflns_used 5139
_cell_measurement_temperature 113(2)
_cell_measurement_theta_max 31.4
_cell_measurement_theta_min 1.6
_cell_volume 1245.5(6)
_computing_cell_refinement CrystalClear
_computing_data_collection CrystalClear
_computing_data_reduction CrystalClear
_computing_molecular_graphics 'Bruker SHELXTL'
_computing_publication_material 'CrystalStructure 3.8'
_computing_structure_refinement 'SHELXL-97 (Sheldrick, 1997)'
_computing_structure_solution 'SHELXS-97 (Sheldrick, 1990)'
_diffrn_ambient_temperature 113(2)
_diffrn_detector_area_resol_mean 14.22
_diffrn_measured_fraction_theta_full 0.976
_diffrn_measured_fraction_theta_max 0.976
_diffrn_measurement_device_type 'Rigaku Saturn724 CCD'
_diffrn_measurement_method '\w and \f scans'
_diffrn_radiation_monochromator multilayer
_diffrn_radiation_source 'rotating anode'
_diffrn_radiation_type MoK\a
_diffrn_radiation_wavelength 0.71073
_diffrn_reflns_av_R_equivalents 0.0281
_diffrn_reflns_av_sigmaI/netI 0.0492
_diffrn_reflns_limit_h_max 11
_diffrn_reflns_limit_h_min -8
_diffrn_reflns_limit_k_max 14
_diffrn_reflns_limit_k_min -16
_diffrn_reflns_limit_l_max 17
_diffrn_reflns_limit_l_min -17
_diffrn_reflns_number 13938
_diffrn_reflns_theta_full 29.16
_diffrn_reflns_theta_max 29.16
_diffrn_reflns_theta_min 1.62
_diffrn_standards_decay_% 0
_diffrn_standards_interval_count 0
_diffrn_standards_interval_time 0
_diffrn_standards_number 0
_exptl_absorpt_coefficient_mu 0.279
_exptl_absorpt_correction_T_max 0.9673
_exptl_absorpt_correction_T_min 0.9463
_exptl_absorpt_correction_type multi-scan
_exptl_absorpt_process_details CrystalClear
_exptl_crystal_colour Colorless
_exptl_crystal_density_diffrn 1.540
_exptl_crystal_density_method 'not measured'
_exptl_crystal_description Prism
_exptl_crystal_F_000 606
_exptl_crystal_size_max 0.20
_exptl_crystal_size_mid 0.18
_exptl_crystal_size_min 0.12
_refine_diff_density_max 1.496
_refine_diff_density_min -0.585
_refine_diff_density_rms 0.067
_refine_ls_extinction_method none
_refine_ls_goodness_of_fit_ref 1.103
_refine_ls_hydrogen_treatment mixed
_refine_ls_matrix_type full
_refine_ls_number_parameters 352
_refine_ls_number_reflns 6540
_refine_ls_number_restraints 3
_refine_ls_restrained_S_all 1.103
_refine_ls_R_factor_all 0.0516
_refine_ls_R_factor_gt 0.0402
_refine_ls_shift/su_max 0.005
_refine_ls_shift/su_mean 0.000
_refine_ls_structure_factor_coef Fsqd
_refine_ls_weighting_details 'calc w=1/[\s^2^(Fo^2^)+(0.0704P)^2^+0.0000P] where P=(Fo^2^+2Fc^2^)/3'
_refine_ls_weighting_scheme calc
_refine_ls_wR_factor_gt 0.1198
_refine_ls_wR_factor_ref 0.1248
_reflns_number_gt 4714
_reflns_number_total 6540
_reflns_threshold_expression >2sigma(I)
_cod_data_source_file jp305503e_si_003.cif
_cod_data_source_block shelx
_cod_depositor_comments
;
The following automatic conversions were performed:

'_symmetry_cell_setting' value 'Triclinic' changed to 'triclinic'
according to /home/saulius/struct/CIF-dictionaries/cif_core.dic
dictionary named 'cif_core.dic' version 2.4.2 from 2011-04-26.

Automatic conversion script
Id: cif_fix_values 1891 2012-01-12 08:04:46Z andrius 
;
_cod_original_sg_symbol_H-M P-1
_cod_database_code 1508267

loop_
_symmetry_equiv_pos_as_xyz
'x, y, z'
'-x, -y, -z'

loop_
_atom_site_label
_atom_site_type_symbol
_atom_site_fract_x
_atom_site_fract_y
_atom_site_fract_z
_atom_site_U_iso_or_equiv
_atom_site_adp_type
_atom_site_occupancy
_atom_site_symmetry_multiplicity
_atom_site_calc_flag
_atom_site_refinement_flags
S1 S 0.615586(14) 0.669791(9) -0.419528(9) 0.01552(3) Uani 1 1 d .
S2 S 0.284739(15) 0.720838(10) -0.026666(10) 0.01792(3) Uani 1 1 d .
O1 O 0.63388(4) 0.76447(3) -0.48486(3) 0.02205(10) Uani 1 1 d .
O2 O 0.75492(4) 0.58245(3) -0.43712(3) 0.02097(9) Uani 1 1 d .
O3 O 0.45355(4) 0.63205(3) -0.42715(3) 0.02125(9) Uani 1 1 d .
O4 O 0.18215(4) 0.66382(3) -0.09127(3) 0.02910(11) Uani 1 1 d .
O5 O 0.34349(4) 0.65898(3) 0.06489(3) 0.02246(10) Uani 1 1 d .
O6 O 0.20698(5) 0.83055(3) 0.00299(3) 0.03219(12) Uani 1 1 d .
O7 O 0.58185(4) 0.82178(3) 0.02979(3) 0.02163(9) Uani 1 1 d .
O8 O 0.60979(5) 0.91208(3) 0.24527(3) 0.02354(10) Uani 1 1 d .
O9 O 0.76800(5) 1.08013(3) 0.31918(3) 0.03362(12) Uani 1 1 d .
O10 O 1.11770(4) 1.23006(3) 0.31497(3) 0.02040(9) Uani 1 1 d .
N1 N 0.30437(5) 0.44321(3) 0.77216(3) 0.01719(10) Uani 1 1 d .
N2 N 0.71386(5) 0.27747(3) 0.68520(3) 0.01552(10) Uani 1 1 d .
C1 C 0.60034(6) 0.78251(4) -0.07219(4) 0.01729(12) Uani 1 1 d .
C2 C 0.74250(6) 0.79022(4) -0.13909(4) 0.01944(13) Uani 1 1 d .
H2 H 0.8352 0.8184 -0.1121 0.023 Uiso 1 1 calc R
C3 C 0.75035(6) 0.75712(4) -0.24516(4) 0.01698(12) Uani 1 1 d .
C4 C 0.61637(6) 0.71122(4) -0.28435(4) 0.01532(12) Uani 1 1 d .
C5 C 0.47818(6) 0.70069(4) -0.21496(4) 0.01630(12) Uani 1 1 d .
H5 H 0.3878 0.6690 -0.2407 0.020 Uiso 1 1 calc R
C6 C 0.46751(6) 0.73498(4) -0.10917(4) 0.01573(12) Uani 1 1 d .
C7 C 0.69523(7) 0.89536(4) 0.05870(4) 0.02427(14) Uani 1 1 d .
H7A H 0.7243 0.9393 -0.0038 0.029 Uiso 1 1 calc R
H7B H 0.8000 0.8535 0.0819 0.029 Uiso 1 1 calc R
C8 C 0.61362(7) 0.96863(4) 0.14709(4) 0.02322(14) Uani 1 1 d .
H8A H 0.6764 1.0311 0.1537 0.028 Uiso 1 1 calc R
H8B H 0.4976 0.9972 0.1302 0.028 Uiso 1 1 calc R
C9 C 0.53774(7) 0.98187(4) 0.33185(4) 0.02642(14) Uani 1 1 d .
H9A H 0.4740 0.9394 0.3825 0.032 Uiso 1 1 calc R
H9B H 0.4572 1.0407 0.3036 0.032 Uiso 1 1 calc R
C10 C 0.66275(7) 1.03172(5) 0.39063(5) 0.02879(15) Uani 1 1 d .
H10A H 0.6039 1.0869 0.4417 0.035 Uiso 1 1 calc R
H10B H 0.7298 0.9751 0.4313 0.035 Uiso 1 1 calc R
C11 C 0.88201(7) 1.14074(5) 0.36825(5) 0.02887(15) Uani 1 1 d .
H11C H 0.9431 1.0970 0.4229 0.035 Uiso 1 1 calc R
H11D H 0.8221 1.2085 0.4016 0.035 Uiso 1 1 calc R
C12 C 0.99845(6) 1.16497(4) 0.27732(5) 0.02481(14) Uani 1 1 d .
H12A H 1.0582 1.0963 0.2458 0.030 Uiso 1 1 calc R
H12B H 0.9341 1.2048 0.2216 0.030 Uiso 1 1 calc R
C13 C 0.19104(6) 0.49241(4) 0.70727(4) 0.02056(13) Uani 1 1 d .
H13 H 0.2276 0.5182 0.6398 0.025 Uiso 1 1 calc R
C14 C 0.02285(6) 0.50533(4) 0.73839(5) 0.02381(14) Uani 1 1 d .
H14 H -0.0572 0.5419 0.6939 0.029 Uiso 1 1 calc R
C15 C -0.02815(7) 0.46404(4) 0.83602(5) 0.02522(14) Uani 1 1 d .
H15 H -0.1441 0.4707 0.8581 0.030 Uiso 1 1 calc R
C16 C 0.09069(7) 0.41300(4) 0.90134(5) 0.02565(14) Uani 1 1 d .
H16 H 0.0570 0.3839 0.9679 0.031 Uiso 1 1 calc R
C17 C 0.25780(7) 0.40527(4) 0.86815(4) 0.02286(14) Uani 1 1 d .
H17 H 0.3407 0.3730 0.9131 0.027 Uiso 1 1 calc R
C18 C 0.48532(6) 0.42515(4) 0.73656(4) 0.01860(13) Uani 1 1 d .
H18A H 0.5536 0.4443 0.7945 0.022 Uiso 1 1 calc R
H18B H 0.5070 0.4711 0.6742 0.022 Uiso 1 1 calc R
C19 C 0.53120(6) 0.30538(4) 0.70697(4) 0.01880(13) Uani 1 1 d .
H19A H 0.4929 0.2602 0.7661 0.023 Uiso 1 1 calc R
H19B H 0.4733 0.2893 0.6431 0.023 Uiso 1 1 calc R
C20 C 0.79942(7) 0.20072(4) 0.74461(4) 0.02065(13) Uani 1 1 d .
H20 H 0.7421 0.1668 0.8009 0.025 Uiso 1 1 calc R
C21 C 0.96928(7) 0.17160(4) 0.72379(5) 0.02432(14) Uani 1 1 d .
H21 H 1.0293 0.1166 0.7644 0.029 Uiso 1 1 calc R
C22 C 1.05158(7) 0.22336(4) 0.64307(5) 0.02376(14) Uani 1 1 d .
H22 H 1.1692 0.2048 0.6288 0.029 Uiso 1 1 calc R
C23 C 0.96257(6) 0.30240(4) 0.58281(4) 0.02208(13) Uani 1 1 d .
H23 H 1.0183 0.3380 0.5270 0.026 Uiso 1 1 calc R
C24 C 0.79210(6) 0.32837(4) 0.60528(4) 0.01901(13) Uani 1 1 d .
H24 H 0.7294 0.3821 0.5646 0.023 Uiso 1 1 calc R
O11 O 0.01371(10) 1.00595(6) 0.08636(6) 0.0282(2) Uani 0.50 1 d PD
H11A H 0.0795 0.9514 0.0569 0.034 Uiso 0.50 1 d PRD
H11B H -0.0392 1.0461 0.0394 0.034 Uiso 0.50 1 d PRD

loop_
_atom_site_aniso_label
_atom_site_aniso_U_11
_atom_site_aniso_U_22
_atom_site_aniso_U_33
_atom_site_aniso_U_23
_atom_site_aniso_U_13
_atom_site_aniso_U_12
S1 0.01593(5) 0.01760(5) 0.01361(5) 0.00165(4) -0.00157(4) -0.00413(4)
S2 0.01727(5) 0.02132(5) 0.01547(5) 0.00378(4) -0.00041(4) -0.00411(4)
O1 0.02633(18) 0.02195(16) 0.01764(16) 0.00619(14) 0.00148(14) -0.00402(14)
O2 0.02112(16) 0.02049(16) 0.02091(17) -0.00178(14) -0.00145(14) -0.00139(14)
O3 0.01885(16) 0.03028(18) 0.01685(16) 0.00147(15) -0.00465(13) -0.00971(14)
O4 0.02134(17) 0.0498(2) 0.01964(18) 0.00220(17) -0.00117(15) -0.01752(16)
O5 0.02390(17) 0.02744(17) 0.01638(16) 0.00702(14) -0.00172(14) -0.00468(15)
O6 0.03029(19) 0.02438(18) 0.0376(2) 0.00830(17) 0.01029(17) 0.00526(16)
O7 0.02661(17) 0.02526(16) 0.01557(16) -0.00220(14) -0.00111(14) -0.01276(14)
O8 0.03614(19) 0.01601(15) 0.01943(17) -0.00049(14) -0.00203(15) -0.00691(14)
O9 0.0365(2) 0.0386(2) 0.0290(2) -0.00801(18) 0.00536(17) -0.02002(16)
O10 0.01634(15) 0.02514(17) 0.02107(17) -0.00368(15) 0.00249(14) -0.00939(13)
N1 0.01466(18) 0.01869(18) 0.01823(19) 0.00270(16) -0.00033(15) -0.00268(15)
N2 0.01554(18) 0.01813(18) 0.01334(17) -0.00085(15) -0.00097(15) -0.00389(15)
C1 0.0233(2) 0.0155(2) 0.0139(2) 0.00120(17) -0.00360(18) -0.00451(18)
C2 0.0167(2) 0.0219(2) 0.0215(2) -0.0016(2) -0.00438(19) -0.00733(18)
C3 0.0145(2) 0.0164(2) 0.0204(2) 0.00141(18) -0.00100(18) -0.00343(17)
C4 0.0156(2) 0.0161(2) 0.0148(2) 0.00144(17) -0.00256(17) -0.00350(17)
C5 0.0172(2) 0.0168(2) 0.0159(2) 0.00289(18) -0.00310(18) -0.00508(17)
C6 0.0164(2) 0.0153(2) 0.0161(2) 0.00341(17) -0.00204(18) -0.00381(17)
C7 0.0301(2) 0.0266(2) 0.0194(2) -0.0015(2) -0.0033(2) -0.0145(2)
C8 0.0331(3) 0.0179(2) 0.0202(2) 0.00232(19) -0.0051(2) -0.0075(2)
C9 0.0314(3) 0.0254(2) 0.0238(3) -0.0031(2) 0.0061(2) -0.0123(2)
C10 0.0250(3) 0.0308(3) 0.0304(3) -0.0105(2) 0.0065(2) -0.0072(2)
C11 0.0249(2) 0.0323(3) 0.0314(3) -0.0108(2) 0.0056(2) -0.0143(2)
C12 0.0193(2) 0.0284(2) 0.0290(3) -0.0069(2) 0.0011(2) -0.01240(19)
C13 0.0217(2) 0.0216(2) 0.0187(2) 0.00161(19) -0.00460(19) -0.00297(19)
C14 0.0189(2) 0.0220(2) 0.0307(3) -0.0036(2) -0.0076(2) -0.0004(2)
C15 0.0169(2) 0.0251(2) 0.0338(3) -0.0070(2) 0.0019(2) -0.0051(2)
C16 0.0253(2) 0.0254(2) 0.0257(3) 0.0009(2) 0.0072(2) -0.0059(2)
C17 0.0244(2) 0.0250(2) 0.0185(2) 0.0050(2) -0.0007(2) -0.0017(2)
C18 0.0134(2) 0.0196(2) 0.0231(2) 0.00403(19) -0.00093(19) -0.00357(18)
C19 0.0142(2) 0.0216(2) 0.0213(2) 0.0016(2) 0.00029(18) -0.00565(18)
C20 0.0260(2) 0.0196(2) 0.0163(2) 0.00107(19) -0.00106(19) -0.0032(2)
C21 0.0250(2) 0.0216(2) 0.0254(3) -0.0010(2) -0.0045(2) 0.0016(2)
C22 0.0177(2) 0.0260(2) 0.0268(3) -0.0070(2) 0.0011(2) -0.0011(2)
C23 0.0216(2) 0.0267(2) 0.0188(2) -0.0039(2) 0.00432(19) -0.00880(19)
C24 0.0224(2) 0.0221(2) 0.0135(2) 0.00103(18) -0.00189(18) -0.00639(19)
O11 0.0309(4) 0.0251(4) 0.0274(4) -0.0048(3) 0.0004(3) -0.0003(3)

loop_
_atom_type_symbol
_atom_type_description
_atom_type_scat_dispersion_real
_atom_type_scat_dispersion_imag
_atom_type_scat_source
C C 0.0033 0.0016 'International Tables Vol C Tables 4.2.6.8 and 6.1.1.4'
H H 0.0000 0.0000 'International Tables Vol C Tables 4.2.6.8 and 6.1.1.4'
N N 0.0061 0.0033 'International Tables Vol C Tables 4.2.6.8 and 6.1.1.4'
O O 0.0106 0.0060 'International Tables Vol C Tables 4.2.6.8 and 6.1.1.4'
S S 0.1246 0.1234 'International Tables Vol C Tables 4.2.6.8 and 6.1.1.4'

loop_
_geom_angle_atom_site_label_1
_geom_angle_atom_site_label_2
_geom_angle_atom_site_label_3
_geom_angle
_geom_angle_site_symmetry_1
O1 S1 O2 113.10(3) .
O1 S1 O3 112.70(2) .
O2 S1 O3 112.26(3) .
O1 S1 C4 107.17(3) .
O2 S1 C4 106.29(2) .
O3 S1 C4 104.60(2) .
O4 S2 O5 113.27(3) .
O4 S2 O6 113.23(3) .
O5 S2 O6 111.97(3) .
O4 S2 C6 105.44(3) .
O5 S2 C6 105.68(3) .
O6 S2 C6 106.47(3) .
C1 O7 C7 117.04(4) .
C8 O8 C9 111.86(4) .
C10 O9 C11 114.34(5) .
C3 O10 C12 115.73(4) 2_775
C17 N1 C13 121.74(5) .
C17 N1 C18 118.07(4) .
C13 N1 C18 120.14(4) .
C20 N2 C24 121.43(4) .
C20 N2 C19 119.31(4) .
C24 N2 C19 119.26(4) .
O7 C1 C2 122.66(5) .
O7 C1 C6 117.22(4) .
C2 C1 C6 120.10(5) .
C1 C2 C3 120.71(5) .
C1 C2 H2 119.6 .
C3 C2 H2 119.6 .
O10 C3 C2 122.53(5) 2_775
O10 C3 C4 117.57(5) 2_775
C2 C3 C4 119.88(4) .
C5 C4 C3 118.34(5) .
C5 C4 S1 119.24(4) .
C3 C4 S1 122.39(4) .
C4 C5 C6 122.39(5) .
C4 C5 H5 118.8 .
C6 C5 H5 118.8 .
C5 C6 C1 118.47(4) .
C5 C6 S2 119.46(4) .
C1 C6 S2 122.04(4) .
O7 C7 C8 109.48(5) .
O7 C7 H7A 109.8 .
C8 C7 H7A 109.8 .
O7 C7 H7B 109.8 .
C8 C7 H7B 109.8 .
H7A C7 H7B 108.2 .
O8 C8 C7 110.94(5) .
O8 C8 H8A 109.5 .
C7 C8 H8A 109.5 .
O8 C8 H8B 109.5 .
C7 C8 H8B 109.5 .
H8A C8 H8B 108.0 .
O8 C9 C10 114.15(5) .
O8 C9 H9A 108.7 .
C10 C9 H9A 108.7 .
O8 C9 H9B 108.7 .
C10 C9 H9B 108.7 .
H9A C9 H9B 107.6 .
O9 C10 C9 109.78(5) .
O9 C10 H10A 109.7 .
C9 C10 H10A 109.7 .
O9 C10 H10B 109.7 .
C9 C10 H10B 109.7 .
H10A C10 H10B 108.2 .
O9 C11 C12 103.16(5) .
O9 C11 H11C 111.1 .
C12 C11 H11C 111.1 .
O9 C11 H11D 111.1 .
C12 C11 H11D 111.1 .
H11C C11 H11D 109.1 .
O10 C12 C11 109.15(5) .
O10 C12 H12A 109.9 .
C11 C12 H12A 109.9 .
O10 C12 H12B 109.9 .
C11 C12 H12B 109.9 .
H12A C12 H12B 108.3 .
N1 C13 C14 120.22(5) .
N1 C13 H13 119.9 .
C14 C13 H13 119.9 .
C13 C14 C15 118.90(5) .
C13 C14 H14 120.5 .
C15 C14 H14 120.5 .
C16 C15 C14 119.90(5) .
C16 C15 H15 120.0 .
C14 C15 H15 120.0 .
C17 C16 C15 118.97(5) .
C17 C16 H16 120.5 .
C15 C16 H16 120.5 .
N1 C17 C16 120.20(5) .
N1 C17 H17 119.9 .
C16 C17 H17 119.9 .
N1 C18 C19 107.61(4) .
N1 C18 H18A 110.2 .
C19 C18 H18A 110.2 .
N1 C18 H18B 110.2 .
C19 C18 H18B 110.2 .
H18A C18 H18B 108.5 .
N2 C19 C18 110.91(4) .
N2 C19 H19A 109.5 .
C18 C19 H19A 109.5 .
N2 C19 H19B 109.5 .
C18 C19 H19B 109.5 .
H19A C19 H19B 108.0 .
N2 C20 C21 120.17(5) .
N2 C20 H20 119.9 .
C21 C20 H20 119.9 .
C20 C21 C22 119.22(5) .
C20 C21 H21 120.4 .
C22 C21 H21 120.4 .
C21 C22 C23 120.12(5) .
C21 C22 H22 119.9 .
C23 C22 H22 119.9 .
C24 C23 C22 118.93(5) .
C24 C23 H23 120.5 .
C22 C23 H23 120.5 .
N2 C24 C23 120.13(5) .
N2 C24 H24 119.9 .
C23 C24 H24 119.9 .
H11A O11 H11B 111.7 .

loop_
_geom_bond_atom_site_label_1
_geom_bond_atom_site_label_2
_geom_bond_distance
_geom_bond_site_symmetry_2
S1 O1 1.4524(5) .
S1 O2 1.4560(5) .
S1 O3 1.4566(5) .
S1 C4 1.7787(7) .
S2 O4 1.4486(5) .
S2 O5 1.4529(5) .
S2 O6 1.4575(5) .
S2 C6 1.7749(6) .
O7 C1 1.3653(7) .
O7 C7 1.4416(7) .
O8 C8 1.4209(7) .
O8 C9 1.4341(7) .
O9 C10 1.3888(8) .
O9 C11 1.4353(8) .
O10 C3 1.3611(6) 2_775
O10 C12 1.4416(7) .
N1 C17 1.3452(7) .
N1 C13 1.3483(7) .
N1 C18 1.4846(7) .
N2 C20 1.3520(7) .
N2 C24 1.3542(7) .
N2 C19 1.4735(7) .
C1 C2 1.3910(8) .
C1 C6 1.3975(8) .
C2 C3 1.3922(8) .
C2 H2 0.9500 .
C3 O10 1.3610(6) 2_775
C3 C4 1.4058(8) .
C4 C5 1.3905(7) .
C5 C6 1.3920(8) .
C5 H5 0.9500 .
C7 C8 1.4969(8) .
C7 H7A 0.9900 .
C7 H7B 0.9900 .
C8 H8A 0.9900 .
C8 H8B 0.9900 .
C9 C10 1.4894(9) .
C9 H9A 0.9900 .
C9 H9B 0.9900 .
C10 H10A 0.9900 .
C10 H10B 0.9900 .
C11 C12 1.4889(8) .
C11 H11C 0.9900 .
C11 H11D 0.9900 .
C12 H12A 0.9900 .
C12 H12B 0.9900 .
C13 C14 1.3743(8) .
C13 H13 0.9500 .
C14 C15 1.3897(9) .
C14 H14 0.9500 .
C15 C16 1.3893(8) .
C15 H15 0.9500 .
C16 C17 1.3747(8) .
C16 H16 0.9500 .
C17 H17 0.9500 .
C18 C19 1.5231(8) .
C18 H18A 0.9900 .
C18 H18B 0.9900 .
C19 H19A 0.9900 .
C19 H19B 0.9900 .
C20 C21 1.3755(8) .
C20 H20 0.9500 .
C21 C22 1.3829(8) .
C21 H21 0.9500 .
C22 C23 1.3889(8) .
C22 H22 0.9500 .
C23 C24 1.3785(8) .
C23 H23 0.9500 .
C24 H24 0.9500 .
O11 H11A 0.8686 .
O11 H11B 0.8684 .

loop_
_geom_torsion_atom_site_label_1
_geom_torsion_atom_site_label_2
_geom_torsion_atom_site_label_3
_geom_torsion_atom_site_label_4
_geom_torsion
_geom_torsion_site_symmetry_1
_geom_torsion_site_symmetry_4
C7 O7 C1 C2 14.88(6) . .
C7 O7 C1 C6 -163.88(4) . .
O7 C1 C2 C3 -174.71(4) . .
C6 C1 C2 C3 4.01(7) . .
C1 C2 C3 O10 175.54(4) . 2_775
C1 C2 C3 C4 -2.65(7) . .
O10 C3 C4 C5 -177.99(4) 2_775 .
C2 C3 C4 C5 0.28(7) . .
O10 C3 C4 S1 0.34(6) 2_775 .
C2 C3 C4 S1 178.62(4) . .
O1 S1 C4 C5 120.63(4) . .
O2 S1 C4 C5 -118.17(4) . .
O3 S1 C4 C5 0.77(4) . .
O1 S1 C4 C3 -57.70(4) . .
O2 S1 C4 C3 63.51(5) . .
O3 S1 C4 C3 -177.55(4) . .
C3 C4 C5 C6 0.74(7) . .
S1 C4 C5 C6 -177.65(4) . .
C4 C5 C6 C1 0.58(7) . .
C4 C5 C6 S2 178.82(4) . .
O7 C1 C6 C5 175.85(4) . .
C2 C1 C6 C5 -2.94(7) . .
O7 C1 C6 S2 -2.34(6) . .
C2 C1 C6 S2 178.87(4) . .
O4 S2 C6 C5 4.61(4) . .
O5 S2 C6 C5 124.83(4) . .
O6 S2 C6 C5 -115.95(4) . .
O4 S2 C6 C1 -177.22(4) . .
O5 S2 C6 C1 -57.00(5) . .
O6 S2 C6 C1 62.22(5) . .
C1 O7 C7 C8 153.30(4) . .
C9 O8 C8 C7 177.82(4) . .
O7 C7 C8 O8 74.49(6) . .
C8 O8 C9 C10 -93.39(6) . .
C11 O9 C10 C9 173.67(4) . .
O8 C9 C10 O9 50.88(6) . .
C10 O9 C11 C12 169.64(4) . .
C3 O10 C12 C11 169.06(4) 2_775 .
O9 C11 C12 O10 177.83(4) . .
C17 N1 C13 C14 0.18(8) . .
C18 N1 C13 C14 177.41(5) . .
N1 C13 C14 C15 -1.92(8) . .
C13 C14 C15 C16 1.49(8) . .
C14 C15 C16 C17 0.62(8) . .
C13 N1 C17 C16 2.01(8) . .
C18 N1 C17 C16 -175.28(5) . .
C15 C16 C17 N1 -2.37(8) . .
C17 N1 C18 C19 73.38(6) . .
C13 N1 C18 C19 -103.96(5) . .
C20 N2 C19 C18 120.25(5) . .
C24 N2 C19 C18 -60.52(6) . .
N1 C18 C19 N2 -172.00(4) . .
C24 N2 C20 C21 -0.84(8) . .
C19 N2 C20 C21 178.38(5) . .
N2 C20 C21 C22 1.37(8) . .
C20 C21 C22 C23 -1.11(8) . .
C21 C22 C23 C24 0.32(8) . .
C20 N2 C24 C23 0.03(8) . .
C19 N2 C24 C23 -179.19(5) . .
C22 C23 C24 N2 0.23(8) . .
